data_2240451
loop_
_publ_author_name
'Savithri, M. P.'
'Yuvaraj, P. S.'
'Reddy, B. S. R.'
'Raja, R.'
'SubbiahPandi, A.'

_publ_section_title
;
 Crystal structure of methyl
 (<i>E</i>)-2-(1-methyl-2-oxoindolin-3-ylidene)acetate
;
_journal_coeditor_code SU5085
_journal_issue 3
_journal_name_full 'Acta Crystallographica Section E'
_journal_page_first o188
_journal_page_last o189
_journal_paper_doi 10.1107/S2056989015003217
_journal_volume 71
_journal_year 2015
_chemical_formula_iupac 'C12 H11 N O3'
_chemical_formula_moiety 'C12 H11 N O3'
_chemical_formula_sum 'C12 H11 N O3'
_chemical_formula_weight 217.22
_chemical_name_systematic
;
Methyl (<i>E</i>)-2-(1-methyl-2-oxoindolin-3-ylidene)acetate
;
_space_group_crystal_system monoclinic
_space_group_IT_number 14
_space_group_name_Hall '-P 2yn'
_space_group_name_H-M_alt 'P 1 21/n 1'
_symmetry_space_group_name_Hall '-P 2yn'
_symmetry_space_group_name_H-M 'P 1 21/n 1'
_atom_sites_solution_hydrogens geom
_audit_creation_method SHELXL-2014/6
_cell_angle_alpha 90
_cell_angle_beta 108.713(2)
_cell_angle_gamma 90
_cell_formula_units_Z 4
_cell_length_a 11.6814(7)
_cell_length_b 5.6106(4)
_cell_length_c 16.5299(11)
_cell_measurement_reflns_used 1809
_cell_measurement_temperature 293(2)
_cell_measurement_theta_max 25.00
_cell_measurement_theta_min 2.57
_cell_volume 1026.09(12)
_computing_cell_refinement
;
APEX2 and SAINT (Bruker, 2004)
;
_computing_data_collection
;
APEX2 (Bruker, 2004)
;
_computing_data_reduction
;
SAINT and XPREP (Bruker, 2004)
;
_computing_molecular_graphics
;
ORTEP-3 for Windows (Farrugia, 2012), PLATON (Spek, 2009) and
Mercury
(Macrae <i>et al.</i>,  2008)
;
_computing_publication_material
;
SHELXL2014 (Sheldrick, 2015) and PLATON (Spek, 2009)
;
_computing_structure_refinement
;
SHELXL2014 (Sheldrick, 2015)
;
_computing_structure_solution
;
SHELXS97 (Sheldrick, 2008)
;
_diffrn_ambient_temperature 293(2)
_diffrn_measured_fraction_theta_full 0.972
_diffrn_measured_fraction_theta_max 0.999
_diffrn_measurement_device_type 'Bruker Kappa APEXII CCD'
_diffrn_measurement_method '\w and \f scans '
_diffrn_radiation_monochromator graphite
_diffrn_radiation_source 'fine-focus sealed tube'
_diffrn_radiation_type MoK\a
_diffrn_radiation_wavelength 0.71073
_diffrn_reflns_av_R_equivalents 0.0233
_diffrn_reflns_av_sigmaI/netI 0.0136
_diffrn_reflns_limit_h_max 13
_diffrn_reflns_limit_h_min -13
_diffrn_reflns_limit_k_max 6
_diffrn_reflns_limit_k_min -6
_diffrn_reflns_limit_l_max 19
_diffrn_reflns_limit_l_min -19
_diffrn_reflns_number 14793
_diffrn_reflns_theta_full 25.242
_diffrn_reflns_theta_max 24.998
_diffrn_reflns_theta_min 2.573
_exptl_absorpt_coefficient_mu 0.102
_exptl_absorpt_correction_T_max 0.9554
_exptl_absorpt_correction_T_min 0.9482
_exptl_absorpt_correction_type multi-scan
_exptl_absorpt_process_details
;
(SADABS; Bruker, 2004)
;
_exptl_crystal_colour colourless
_exptl_crystal_density_diffrn 1.406
_exptl_crystal_description Block
_exptl_crystal_F_000 456
_exptl_crystal_size_max 0.35
_exptl_crystal_size_mid 0.30
_exptl_crystal_size_min 0.30
_refine_diff_density_max 0.178
_refine_diff_density_min -0.131
_refine_ls_extinction_coef 0.008(2)
_refine_ls_extinction_expression Fc^*^=kFc[1+0.001xFc^2^\l^3^/sin(2\q)]^-1/4^
_refine_ls_extinction_method
;
SHELXL2014 (Sheldrick, 2015)
;
_refine_ls_goodness_of_fit_ref 1.054
_refine_ls_hydrogen_treatment constr
_refine_ls_matrix_type full
_refine_ls_number_parameters 148
_refine_ls_number_reflns 1809
_refine_ls_number_restraints 0
_refine_ls_restrained_S_all 1.054
_refine_ls_R_factor_all 0.0424
_refine_ls_R_factor_gt 0.0332
_refine_ls_shift/su_max 0.000
_refine_ls_shift/su_mean 0.000
_refine_ls_structure_factor_coef Fsqd
_refine_ls_weighting_details 'w=1/[\s^2^(Fo^2^)+(0.0431P)^2^+0.3282P] where P=(Fo^2^+2Fc^2^)/3'
_refine_ls_weighting_scheme calc
_refine_ls_wR_factor_gt 0.0850
_refine_ls_wR_factor_ref 0.0925
_reflns_number_gt 1528
_reflns_number_total 1809
_reflns_threshold_expression I>2\s(I)
_cod_data_source_file su5085sup1.cif
_cod_data_source_block I
_cod_database_code 2240451
_cod_database_fobs_code 2240451
_shelx_space_group_comment
;
The symmetry employed for this shelxl refinement is uniquely defined
by the following loop, which should always be used as a source of
symmetry information in preference to the above space-group names.
They are only intended as comments.
;
_shelxl_version_number 2014/6

loop_
_space_group_symop_operation_xyz
'x, y, z'
'-x+1/2, y+1/2, -z+1/2'
'-x, -y, -z'
'x-1/2, -y-1/2, z-1/2'

loop_
_atom_site_type_symbol
_atom_site_label
_atom_site_fract_x
_atom_site_fract_y
_atom_site_fract_z
_atom_site_U_iso_or_equiv
_atom_site_adp_type
_atom_site_calc_flag
_atom_site_occupancy
O O1 0.65902(9) -0.46212(19) 0.54283(6) 0.0431(3) Uani d 1
O O2 0.80169(10) -0.1929(2) 0.54829(8) 0.0552(4) Uani d 1
O O3 0.39479(9) 0.0890(2) 0.33278(7) 0.0482(3) Uani d 1
N N1 0.53182(11) 0.3529(2) 0.31063(8) 0.0373(3) Uani d 1
C C1 0.74710(16) -0.5928(3) 0.60928(11) 0.0522(5) Uani d 1
H H1A 0.7104 -0.7341 0.6227 0.078 Uiso calc 1
H H1B 0.7760 -0.4949 0.6593 0.078 Uiso calc 1
H H1C 0.8135 -0.6366 0.5901 0.078 Uiso calc 1
C C2 0.69963(13) -0.2616(3) 0.51875(9) 0.0361(4) Uani d 1
C C3 0.60129(13) -0.1379(3) 0.45343(9) 0.0365(4) Uani d 1
H H3 0.5236 -0.1964 0.4439 0.044 Uiso calc 1
C C4 0.61193(12) 0.0491(3) 0.40656(9) 0.0337(3) Uani d 1
C C5 0.49776(13) 0.1589(3) 0.34670(9) 0.0354(3) Uani d 1
C C6 0.65784(13) 0.3756(3) 0.33871(9) 0.0353(4) Uani d 1
C C7 0.71103(13) 0.1927(3) 0.39651(9) 0.0344(3) Uani d 1
C C8 0.83571(14) 0.1806(3) 0.42921(10) 0.0418(4) Uani d 1
H H8 0.8729 0.0592 0.4667 0.050 Uiso calc 1
C C9 0.90449(15) 0.3510(3) 0.40554(11) 0.0473(4) Uani d 1
H H9 0.9884 0.3436 0.4272 0.057 Uiso calc 1
C C10 0.84974(16) 0.5317(3) 0.35007(11) 0.0489(4) Uani d 1
H H10 0.8975 0.6462 0.3358 0.059 Uiso calc 1
C C11 0.72544(15) 0.5465(3) 0.31528(10) 0.0442(4) Uani d 1
H H11 0.6889 0.6676 0.2774 0.053 Uiso calc 1
C C12 0.44906(15) 0.5083(3) 0.24895(11) 0.0480(4) Uani d 1
H H12A 0.4669 0.5039 0.1962 0.072 Uiso calc 1
H H12B 0.4579 0.6684 0.2706 0.072 Uiso calc 1
H H12C 0.3676 0.4554 0.2393 0.072 Uiso calc 1

loop_
_atom_site_aniso_label
_atom_site_aniso_U_11
_atom_site_aniso_U_22
_atom_site_aniso_U_33
_atom_site_aniso_U_12
_atom_site_aniso_U_13
_atom_site_aniso_U_23
O1 0.0453(6) 0.0360(6) 0.0424(6) -0.0008(5) 0.0062(5) 0.0067(5)
O2 0.0384(7) 0.0578(8) 0.0610(8) -0.0034(6) 0.0042(5) 0.0181(6)
O3 0.0353(6) 0.0460(7) 0.0569(7) -0.0001(5) 0.0060(5) 0.0046(5)
N1 0.0380(7) 0.0339(7) 0.0364(7) 0.0047(5) 0.0071(5) 0.0032(5)
C1 0.0551(10) 0.0466(10) 0.0482(10) 0.0047(8) 0.0073(8) 0.0154(8)
C2 0.0381(8) 0.0345(8) 0.0356(8) 0.0018(7) 0.0118(6) 0.0009(6)
C3 0.0348(8) 0.0346(8) 0.0388(8) 0.0014(6) 0.0102(6) -0.0010(6)
C4 0.0352(8) 0.0329(8) 0.0320(7) 0.0034(6) 0.0092(6) -0.0037(6)
C5 0.0371(8) 0.0331(8) 0.0342(8) 0.0022(6) 0.0087(6) -0.0038(6)
C6 0.0405(8) 0.0342(8) 0.0318(7) 0.0019(6) 0.0122(6) -0.0040(6)
C7 0.0381(8) 0.0338(8) 0.0317(7) 0.0013(6) 0.0117(6) -0.0034(6)
C8 0.0371(8) 0.0461(9) 0.0407(8) 0.0022(7) 0.0105(7) 0.0007(7)
C9 0.0384(9) 0.0563(11) 0.0479(9) -0.0064(8) 0.0147(7) -0.0029(8)
C10 0.0518(10) 0.0488(10) 0.0500(10) -0.0118(8) 0.0219(8) -0.0011(8)
C11 0.0552(10) 0.0386(9) 0.0404(8) -0.0013(8) 0.0175(7) 0.0016(7)
C12 0.0505(10) 0.0393(9) 0.0464(9) 0.0080(7) 0.0046(7) 0.0053(7)

loop_
_atom_type_symbol
_atom_type_description
_atom_type_scat_dispersion_real
_atom_type_scat_dispersion_imag
_atom_type_scat_source
C C 0.0033 0.0016 'International Tables Vol C Tables 4.2.6.8 and 6.1.1.4'
H H 0.0000 0.0000 'International Tables Vol C Tables 4.2.6.8 and 6.1.1.4'
N N 0.0061 0.0033 'International Tables Vol C Tables 4.2.6.8 and 6.1.1.4'
O O 0.0106 0.0060 'International Tables Vol C Tables 4.2.6.8 and 6.1.1.4'

loop_
_geom_angle_atom_site_label_1
_geom_angle_atom_site_label_2
_geom_angle_atom_site_label_3
_geom_angle
C2 O1 C1 114.99(12)
C5 N1 C6 110.60(12)
C5 N1 C12 124.50(13)
C6 N1 C12 124.84(13)
O1 C1 H1A 109.5
O1 C1 H1B 109.5
H1A C1 H1B 109.5
O1 C1 H1C 109.5
H1A C1 H1C 109.5
H1B C1 H1C 109.5
O2 C2 O1 123.65(14)
O2 C2 C3 125.93(14)
O1 C2 C3 110.41(13)
C4 C3 C2 126.90(14)
C4 C3 H3 116.5
C2 C3 H3 116.5
C3 C4 C7 136.38(14)
C3 C4 C5 118.26(13)
C7 C4 C5 105.36(12)
O3 C5 N1 125.89(14)
O3 C5 C4 127.13(14)
N1 C5 C4 106.98(12)
C11 C6 N1 127.47(14)
C11 C6 C7 122.19(14)
N1 C6 C7 110.34(13)
C8 C7 C6 118.85(14)
C8 C7 C4 134.50(14)
C6 C7 C4 106.64(12)
C7 C8 C9 119.33(15)
C7 C8 H8 120.3
C9 C8 H8 120.3
C10 C9 C8 120.56(15)
C10 C9 H9 119.7
C8 C9 H9 119.7
C9 C10 C11 121.47(15)
C9 C10 H10 119.3
C11 C10 H10 119.3
C6 C11 C10 117.57(15)
C6 C11 H11 121.2
C10 C11 H11 121.2
N1 C12 H12A 109.5
N1 C12 H12B 109.5
H12A C12 H12B 109.5
N1 C12 H12C 109.5
H12A C12 H12C 109.5
H12B C12 H12C 109.5

loop_
_geom_bond_atom_site_label_1
_geom_bond_atom_site_label_2
_geom_bond_distance
O1 C2 1.3303(18)
O1 C1 1.4415(18)
O2 C2 1.1980(18)
O3 C5 1.2149(17)
N1 C5 1.3604(19)
N1 C6 1.4001(19)
N1 C12 1.4498(19)
C1 H1A 0.9600
C1 H1B 0.9600
C1 H1C 0.9600
C2 C3 1.474(2)
C3 C4 1.333(2)
C3 H3 0.9300
C4 C7 1.463(2)
C4 C5 1.513(2)
C6 C11 1.374(2)
C6 C7 1.404(2)
C7 C8 1.383(2)
C8 C9 1.384(2)
C8 H8 0.9300
C9 C10 1.379(2)
C9 H9 0.9300
C10 C11 1.382(2)
C10 H10 0.9300
C11 H11 0.9300
C12 H12A 0.9600
C12 H12B 0.9600
C12 H12C 0.9600

loop_
_geom_hbond_atom_site_label_D
_geom_hbond_atom_site_label_H
_geom_hbond_atom_site_label_A
_geom_hbond_site_symmetry_A
_geom_hbond_distance_DH
_geom_hbond_distance_HA
_geom_hbond_distance_DA
_geom_hbond_angle_DHA
C8 H8 O2 1_555 0.93 2.29 2.988(2) 132
C9 H9 O2 3_756 0.93 2.50 3.387(2) 159
C1 H1A O3 3_646 0.96 2.57 3.526(2) 175
C11 H11 Cg 2_655 0.93 2.83 3.558(2) 135

loop_
_geom_torsion_atom_site_label_1
_geom_torsion_atom_site_label_2
_geom_torsion_atom_site_label_3
_geom_torsion_atom_site_label_4
_geom_torsion
C1 O1 C2 O2 1.0(2)
C1 O1 C2 C3 -177.63(13)
O2 C2 C3 C4 11.4(3)
O1 C2 C3 C4 -170.09(14)
C2 C3 C4 C7 2.6(3)
C2 C3 C4 C5 -176.20(13)
C6 N1 C5 O3 -177.71(14)
C12 N1 C5 O3 -0.1(2)
C6 N1 C5 C4 2.20(15)
C12 N1 C5 C4 179.83(13)
C3 C4 C5 O3 -3.7(2)
C7 C4 C5 O3 177.08(14)
C3 C4 C5 N1 176.35(13)
C7 C4 C5 N1 -2.83(15)
C5 N1 C6 C11 178.83(14)
C12 N1 C6 C11 1.2(2)
C5 N1 C6 C7 -0.70(16)
C12 N1 C6 C7 -178.31(13)
C11 C6 C7 C8 -1.7(2)
N1 C6 C7 C8 177.86(12)
C11 C6 C7 C4 179.26(13)
N1 C6 C7 C4 -1.18(15)
C3 C4 C7 C8 4.6(3)
C5 C4 C7 C8 -176.43(16)
C3 C4 C7 C6 -176.56(16)
C5 C4 C7 C6 2.39(14)
C6 C7 C8 C9 1.2(2)
C4 C7 C8 C9 179.95(15)
C7 C8 C9 C10 0.1(2)
C8 C9 C10 C11 -1.2(3)
N1 C6 C11 C10 -178.78(14)
C7 C6 C11 C10 0.7(2)
C9 C10 C11 C6 0.7(2)
